data_4063620
loop_
_publ_author_name
'Sun, Mingtai'
'Mu, Ying'
'Liu, Yang'
'Wu, Qiaolin'
'Ye, Ling'

_publ_section_title
;
 Synthesis of the Binuclear Half-Metallocene Chromium(III) Aryloxides
 [Cp&#x2032;Cr(OAr)Cl]2and Their Catalytic Properties for Ethylene
 Polymerization in the Presence of Alkylaluminum Cocatalyst
;
_journal_issue 4
_journal_name_full Organometallics
_journal_page_first 669
_journal_paper_doi 10.1021/om100112x
_journal_volume 30
_journal_year 2011
_chemical_formula_sum 'C44 H64 Cl2 Cr2 O2'
_chemical_formula_weight 799.85
_chemical_name_systematic
; 
 ? 
;
_space_group_IT_number 14
_symmetry_cell_setting monoclinic
_symmetry_space_group_name_Hall '-P 2ybc'
_symmetry_space_group_name_H-M 'P 1 21/c 1'
_atom_sites_solution_hydrogens geom
_atom_sites_solution_primary direct
_atom_sites_solution_secondary difmap
_audit_creation_method SHELXL-97
_cell_angle_alpha 90.00
_cell_angle_beta 91.8600(10)
_cell_angle_gamma 90.00
_cell_formula_units_Z 2
_cell_length_a 9.7218(5)
_cell_length_b 16.8214(9)
_cell_length_c 12.5976(7)
_cell_measurement_temperature 273(2)
_cell_volume 2059.05(19)
_computing_cell_refinement 'Bruker SMART'
_computing_data_collection 'Bruker SMART'
_computing_data_reduction 'Bruker SAINT'
_computing_molecular_graphics 'Bruker SHELXTL'
_computing_publication_material 'Bruker SHELXTL'
_computing_structure_refinement 'SHELXL-97 (Sheldrick, 1997)'
_computing_structure_solution 'SHELXS-97 (Sheldrick, 1990)'
_diffrn_ambient_temperature 273(2)
_diffrn_measured_fraction_theta_full 0.998
_diffrn_measured_fraction_theta_max 0.998
_diffrn_measurement_device_type 'CCD area detector'
_diffrn_measurement_method 'phi and omega scans'
_diffrn_radiation_monochromator graphite
_diffrn_radiation_source 'fine-focus sealed tube'
_diffrn_radiation_type MoK\a
_diffrn_radiation_wavelength 0.71073
_diffrn_reflns_av_R_equivalents 0.0176
_diffrn_reflns_av_sigmaI/netI 0.0201
_diffrn_reflns_limit_h_max 11
_diffrn_reflns_limit_h_min -11
_diffrn_reflns_limit_k_max 20
_diffrn_reflns_limit_k_min -18
_diffrn_reflns_limit_l_max 15
_diffrn_reflns_limit_l_min -13
_diffrn_reflns_number 11363
_diffrn_reflns_theta_full 26.04
_diffrn_reflns_theta_max 26.04
_diffrn_reflns_theta_min 2.02
_exptl_absorpt_coefficient_mu 0.692
_exptl_absorpt_correction_type none
_exptl_crystal_colour green
_exptl_crystal_density_diffrn 1.290
_exptl_crystal_density_method 'not measured'
_exptl_crystal_description block
_exptl_crystal_F_000 852
_exptl_crystal_size_max 0.12
_exptl_crystal_size_mid 0.12
_exptl_crystal_size_min 0.10
_refine_diff_density_max 0.372
_refine_diff_density_min -0.158
_refine_diff_density_rms 0.050
_refine_ls_extinction_method none
_refine_ls_goodness_of_fit_ref 1.049
_refine_ls_hydrogen_treatment constr
_refine_ls_matrix_type full
_refine_ls_number_parameters 235
_refine_ls_number_reflns 4036
_refine_ls_number_restraints 0
_refine_ls_restrained_S_all 1.049
_refine_ls_R_factor_all 0.0367
_refine_ls_R_factor_gt 0.0313
_refine_ls_shift/su_max 0.002
_refine_ls_shift/su_mean 0.000
_refine_ls_structure_factor_coef Fsqd
_refine_ls_weighting_details 'calc w=1/[\s^2^(Fo^2^)+(0.0465P)^2^+0.8069P] where P=(Fo^2^+2Fc^2^)/3'
_refine_ls_weighting_scheme calc
_refine_ls_wR_factor_gt 0.0833
_refine_ls_wR_factor_ref 0.0870
_reflns_number_gt 3572
_reflns_number_total 4036
_reflns_threshold_expression >2sigma(I)
_cod_data_source_file om100112x_si_002.cif
_cod_data_source_block complex_3
_cod_depositor_comments
;
The following automatic conversions were performed:

'_symmetry_cell_setting' value 'Monoclinic' changed to 'monoclinic'
according to /home/saulius/struct/CIF-dictionaries/cif_core.dic
dictionary named 'cif_core.dic' version 2.4.1 from 2010-06-29.

Automatic conversion script
Id: cif_fix_values 1715 2011-07-08 13:25:40Z adriana 
;
_cod_original_sg_symbol_H-M P2(1)/c
_cod_database_code 4063620

loop_
_symmetry_equiv_pos_as_xyz
'x, y, z'
'-x, y+1/2, -z+1/2'
'-x, -y, -z'
'x, -y-1/2, z-1/2'

loop_
_atom_site_label
_atom_site_type_symbol
_atom_site_fract_x
_atom_site_fract_y
_atom_site_fract_z
_atom_site_U_iso_or_equiv
_atom_site_adp_type
_atom_site_occupancy
_atom_site_symmetry_multiplicity
_atom_site_calc_flag
_atom_site_refinement_flags
Cr1 Cr 0.49894(3) 0.933943(16) 0.89005(2) 0.02335(10) Uani 1 1 d .
Cl1 Cl 0.49929(4) 0.92268(2) 1.08157(3) 0.02660(11) Uani 1 1 d .
O1 O 0.30436(12) 0.93092(7) 0.87861(10) 0.0276(3) Uani 1 1 d .
C1 C 0.72453(17) 0.91727(10) 0.86153(14) 0.0277(4) Uani 1 1 d .
C12 C 0.14673(18) 0.94585(11) 0.73149(14) 0.0304(4) Uani 1 1 d .
C20 C 0.1973(2) 0.78311(11) 0.94329(16) 0.0345(4) Uani 1 1 d .
H20 H 0.2971 0.7914 0.9462 0.041 Uiso 1 1 calc R
C16 C 0.13966(18) 0.82867(10) 0.84803(14) 0.0297(4) Uani 1 1 d .
C11 C 0.20042(17) 0.90188(11) 0.81944(13) 0.0265(4) Uani 1 1 d .
C15 C 0.02572(19) 0.80193(12) 0.78820(16) 0.0377(4) Uani 1 1 d .
H15 H -0.0148 0.7538 0.8059 0.045 Uiso 1 1 calc R
C6 C 0.83877(19) 0.95659(12) 0.92448(16) 0.0357(4) Uani 1 1 d .
H6A H 0.8909 0.9897 0.8785 0.054 Uiso 1 1 calc R
H6B H 0.8979 0.9167 0.9559 0.054 Uiso 1 1 calc R
H6C H 0.8008 0.9886 0.9794 0.054 Uiso 1 1 calc R
C5 C 0.66585(18) 0.84173(10) 0.88285(15) 0.0308(4) Uani 1 1 d .
C14 C -0.0285(2) 0.84497(14) 0.70340(17) 0.0435(5) Uani 1 1 d .
H14 H -0.1053 0.8262 0.6652 0.052 Uiso 1 1 calc R
C2 C 0.65920(19) 0.94761(12) 0.76770(15) 0.0329(4) Uani 1 1 d .
C13 C 0.0321(2) 0.91616(13) 0.67559(15) 0.0389(5) Uani 1 1 d .
H13 H -0.0047 0.9448 0.6183 0.047 Uiso 1 1 calc R
C22 C 0.1410(2) 0.81538(13) 1.04720(16) 0.0445(5) Uani 1 1 d .
H22A H 0.1618 0.8710 1.0534 0.067 Uiso 1 1 calc R
H22B H 0.1828 0.7873 1.1063 0.067 Uiso 1 1 calc R
H22C H 0.0430 0.8080 1.0470 0.067 Uiso 1 1 calc R
C17 C 0.2109(2) 1.02522(12) 0.70426(15) 0.0359(4) Uani 1 1 d .
H17 H 0.3090 1.0223 0.7243 0.043 Uiso 1 1 calc R
C3 C 0.55955(19) 0.89082(13) 0.73094(15) 0.0385(5) Uani 1 1 d .
C4 C 0.56371(19) 0.82557(12) 0.80215(16) 0.0378(5) Uani 1 1 d .
C10 C 0.7097(2) 0.78728(12) 0.97191(18) 0.0443(5) Uani 1 1 d .
H10A H 0.7818 0.7530 0.9488 0.066 Uiso 1 1 calc R
H10B H 0.6327 0.7558 0.9925 0.066 Uiso 1 1 calc R
H10C H 0.7429 0.8182 1.0314 0.066 Uiso 1 1 calc R
C19 C 0.1478(2) 1.09239(13) 0.76967(17) 0.0467(5) Uani 1 1 d .
H19A H 0.0521 1.0980 0.7500 0.070 Uiso 1 1 calc R
H19B H 0.1949 1.1413 0.7560 0.070 Uiso 1 1 calc R
H19C H 0.1572 1.0798 0.8439 0.070 Uiso 1 1 calc R
C18 C 0.1996(3) 1.04593(15) 0.58570(18) 0.0569(6) Uani 1 1 d .
H18A H 0.2297 1.0015 0.5447 0.085 Uiso 1 1 calc R
H18B H 0.2564 1.0912 0.5719 0.085 Uiso 1 1 calc R
H18C H 0.1056 1.0581 0.5663 0.085 Uiso 1 1 calc R
C21 C 0.1723(3) 0.69314(12) 0.9358(2) 0.0518(6) Uani 1 1 d .
H21A H 0.2221 0.6668 0.9927 0.078 Uiso 1 1 calc R
H21B H 0.2034 0.6739 0.8690 0.078 Uiso 1 1 calc R
H21C H 0.0758 0.6825 0.9410 0.078 Uiso 1 1 calc R
C7 C 0.6944(2) 1.02442(14) 0.71473(17) 0.0477(5) Uani 1 1 d .
H7A H 0.7228 1.0627 0.7676 0.072 Uiso 1 1 calc R
H7B H 0.6151 1.0441 0.6757 0.072 Uiso 1 1 calc R
H7C H 0.7679 1.0157 0.6670 0.072 Uiso 1 1 calc R
C9 C 0.4843(2) 0.74938(14) 0.7875(2) 0.0608(7) Uani 1 1 d .
H9A H 0.5278 0.7168 0.7358 0.091 Uiso 1 1 calc R
H9B H 0.3918 0.7612 0.7635 0.091 Uiso 1 1 calc R
H9C H 0.4826 0.7215 0.8539 0.091 Uiso 1 1 calc R
C8 C 0.4741(3) 0.89514(19) 0.62961(18) 0.0632(7) Uani 1 1 d .
H8A H 0.4729 0.9488 0.6038 0.095 Uiso 1 1 calc R
H8B H 0.3817 0.8785 0.6428 0.095 Uiso 1 1 calc R
H8C H 0.5129 0.8609 0.5775 0.095 Uiso 1 1 calc R

loop_
_atom_site_aniso_label
_atom_site_aniso_U_11
_atom_site_aniso_U_22
_atom_site_aniso_U_33
_atom_site_aniso_U_23
_atom_site_aniso_U_13
_atom_site_aniso_U_12
Cr1 0.02124(16) 0.02546(16) 0.02343(16) -0.00342(10) 0.00183(11) 0.00011(10)
Cl1 0.0294(2) 0.0258(2) 0.0245(2) 0.00002(15) 0.00098(16) -0.00050(15)
O1 0.0208(6) 0.0332(7) 0.0286(6) -0.0004(5) -0.0011(5) -0.0001(5)
C1 0.0231(8) 0.0284(9) 0.0319(9) -0.0028(7) 0.0065(7) 0.0035(7)
C12 0.0282(9) 0.0364(10) 0.0265(9) -0.0053(7) 0.0013(7) 0.0065(7)
C20 0.0317(10) 0.0271(9) 0.0449(11) 0.0013(8) 0.0029(8) -0.0008(7)
C16 0.0261(9) 0.0299(9) 0.0332(9) -0.0076(7) 0.0034(7) 0.0013(7)
C11 0.0234(8) 0.0303(9) 0.0259(8) -0.0065(7) 0.0027(7) 0.0028(7)
C15 0.0291(10) 0.0382(11) 0.0459(11) -0.0146(9) 0.0031(8) -0.0068(8)
C6 0.0277(9) 0.0363(10) 0.0433(11) -0.0058(8) 0.0034(8) 0.0002(8)
C5 0.0284(9) 0.0268(9) 0.0377(10) -0.0057(7) 0.0090(7) 0.0034(7)
C14 0.0286(10) 0.0589(14) 0.0425(11) -0.0213(10) -0.0056(8) -0.0007(9)
C2 0.0308(9) 0.0412(11) 0.0275(9) -0.0011(8) 0.0103(7) 0.0076(8)
C13 0.0325(10) 0.0557(13) 0.0281(10) -0.0089(9) -0.0060(8) 0.0101(9)
C22 0.0580(13) 0.0394(11) 0.0362(11) 0.0032(9) 0.0011(9) -0.0001(10)
C17 0.0400(11) 0.0373(11) 0.0304(10) 0.0028(8) 0.0003(8) 0.0063(8)
C3 0.0306(10) 0.0565(13) 0.0287(10) -0.0140(9) 0.0043(8) 0.0077(9)
C4 0.0300(10) 0.0378(11) 0.0461(11) -0.0195(9) 0.0092(8) -0.0018(8)
C10 0.0490(12) 0.0309(10) 0.0538(13) 0.0052(9) 0.0120(10) 0.0099(9)
C19 0.0621(14) 0.0368(11) 0.0409(12) -0.0025(9) 0.0000(10) 0.0056(10)
C18 0.0807(18) 0.0561(14) 0.0336(12) 0.0083(10) -0.0010(11) 0.0121(13)
C21 0.0677(15) 0.0277(11) 0.0601(14) 0.0017(10) 0.0040(12) -0.0020(10)
C7 0.0532(13) 0.0516(13) 0.0395(12) 0.0130(10) 0.0197(10) 0.0120(11)
C9 0.0457(13) 0.0489(14) 0.0888(18) -0.0412(13) 0.0174(12) -0.0121(11)
C8 0.0498(14) 0.104(2) 0.0357(12) -0.0264(13) -0.0037(10) 0.0222(14)

loop_
_atom_type_symbol
_atom_type_description
_atom_type_scat_dispersion_real
_atom_type_scat_dispersion_imag
_atom_type_scat_source
C C 0.0033 0.0016 'International Tables Vol C Tables 4.2.6.8 and 6.1.1.4'
H H 0.0000 0.0000 'International Tables Vol C Tables 4.2.6.8 and 6.1.1.4'
O O 0.0106 0.0060 'International Tables Vol C Tables 4.2.6.8 and 6.1.1.4'
Cl Cl 0.1484 0.1585 'International Tables Vol C Tables 4.2.6.8 and 6.1.1.4'
Cr Cr 0.3209 0.6236 'International Tables Vol C Tables 4.2.6.8 and 6.1.1.4'

loop_
_geom_angle_atom_site_label_1
_geom_angle_atom_site_label_2
_geom_angle_atom_site_label_3
_geom_angle
_geom_angle_site_symmetry_3
O1 Cr1 C3 102.44(6) .
O1 Cr1 C4 103.73(6) .
C3 Cr1 C4 37.03(8) .
O1 Cr1 C2 131.79(6) .
C3 Cr1 C2 37.26(7) .
C4 Cr1 C2 61.90(7) .
O1 Cr1 C5 134.34(6) .
C3 Cr1 C5 61.77(7) .
C4 Cr1 C5 37.04(7) .
C2 Cr1 C5 61.57(7) .
O1 Cr1 C1 163.87(6) .
C3 Cr1 C1 61.87(7) .
C4 Cr1 C1 61.81(7) .
C2 Cr1 C1 36.83(7) .
C5 Cr1 C1 36.84(6) .
O1 Cr1 Cl1 92.46(4) .
C3 Cr1 Cl1 151.55(6) .
C4 Cr1 Cl1 116.04(6) .
C2 Cr1 Cl1 135.72(5) .
C5 Cr1 Cl1 90.49(5) .
C1 Cr1 Cl1 100.34(5) .
O1 Cr1 Cl1 92.29(4) 3_677
C3 Cr1 Cl1 116.94(6) 3_677
C4 Cr1 Cl1 151.54(5) 3_677
C2 Cr1 Cl1 89.86(5) 3_677
C5 Cr1 Cl1 133.36(5) 3_677
C1 Cr1 Cl1 98.30(5) 3_677
Cl1 Cr1 Cl1 86.071(16) 3_677
Cr1 Cl1 Cr1 93.929(16) 3_677
C11 O1 Cr1 142.39(11) .
C2 C1 C5 107.90(16) .
C2 C1 C6 125.92(17) .
C5 C1 C6 126.14(17) .
C2 C1 Cr1 71.10(10) .
C5 C1 Cr1 71.48(10) .
C6 C1 Cr1 124.75(12) .
C13 C12 C11 118.48(18) .
C13 C12 C17 121.97(17) .
C11 C12 C17 119.48(16) .
C16 C20 C22 111.31(16) .
C16 C20 C21 113.32(17) .
C22 C20 C21 109.95(17) .
C15 C16 C11 118.26(17) .
C15 C16 C20 122.12(17) .
C11 C16 C20 119.60(16) .
O1 C11 C16 119.50(16) .
O1 C11 C12 120.03(16) .
C16 C11 C12 120.40(16) .
C14 C15 C16 121.72(19) .
C1 C5 C4 108.09(17) .
C1 C5 C10 125.51(17) .
C4 C5 C10 126.33(18) .
C1 C5 Cr1 71.68(10) .
C4 C5 Cr1 70.92(10) .
C10 C5 Cr1 125.40(12) .
C15 C14 C13 119.64(18) .
C1 C2 C3 108.08(17) .
C1 C2 C7 125.35(18) .
C3 C2 C7 126.52(19) .
C1 C2 Cr1 72.07(10) .
C3 C2 Cr1 71.00(10) .
C7 C2 Cr1 124.69(13) .
C14 C13 C12 121.51(19) .
C12 C17 C18 113.76(18) .
C12 C17 C19 110.58(17) .
C18 C17 C19 109.74(17) .
C4 C3 C2 107.93(17) .
C4 C3 C8 125.4(2) .
C2 C3 C8 126.5(2) .
C4 C3 Cr1 71.68(10) .
C2 C3 Cr1 71.75(10) .
C8 C3 Cr1 126.39(14) .
C3 C4 C5 107.99(17) .
C3 C4 C9 125.3(2) .
C5 C4 C9 126.4(2) .
C3 C4 Cr1 71.28(11) .
C5 C4 Cr1 72.04(10) .
C9 C4 Cr1 127.17(13) .

loop_
_geom_bond_atom_site_label_1
_geom_bond_atom_site_label_2
_geom_bond_distance
_geom_bond_site_symmetry_2
Cr1 O1 1.8932(12) .
Cr1 C3 2.2288(18) .
Cr1 C4 2.2340(18) .
Cr1 C2 2.2387(18) .
Cr1 C5 2.2488(17) .
Cr1 C1 2.2514(17) .
Cr1 Cl1 2.4200(5) .
Cr1 Cl1 2.4382(5) 3_677
Cl1 Cr1 2.4382(5) 3_677
O1 C11 1.329(2) .
C1 C2 1.419(3) .
C1 C5 1.422(2) .
C1 C6 1.498(3) .
C12 C13 1.392(3) .
C12 C11 1.418(3) .
C12 C17 1.518(3) .
C20 C16 1.516(3) .
C20 C22 1.535(3) .
C20 C21 1.535(3) .
C16 C15 1.394(3) .
C16 C11 1.417(2) .
C15 C14 1.381(3) .
C5 C4 1.424(3) .
C5 C10 1.500(3) .
C14 C13 1.385(3) .
C2 C3 1.427(3) .
C2 C7 1.499(3) .
C17 C18 1.534(3) .
C17 C19 1.538(3) .
C3 C4 1.417(3) .
C3 C8 1.502(3) .
C4 C9 1.504(3) .
